data_4331906
loop_
_publ_author_name
'Nakagawa, Norikiyo'
'Yamada, Teppei'
'Murata, Masaki'
'Sugimoto, Manabu'
'Nishihara, Hiroshi'

_publ_section_title
;
 Thermochromic Triangular [MCo2] (M = Rh, Ir, Ru) Clusters Containing a
 Planar Metalladithiolene Ring in \h3Coordination
;
_journal_issue 1
_journal_name_full 'Inorganic Chemistry'
_journal_page_first 14
_journal_page_last 16
_journal_paper_doi 10.1021/ic051829n
_journal_volume 45
_journal_year 2006
_chemical_formula_moiety 'C23 H22 Co2 O5 Ru S2'
_chemical_formula_sum 'C23 H22 Co2 O5 Ru S2'
_chemical_formula_weight 661.46
_space_group_IT_number 14
_symmetry_cell_setting monoclinic
_symmetry_Int_Tables_number 14
_symmetry_space_group_name_Hall '-P 2yn'
_symmetry_space_group_name_H-M 'P 1 21/n 1'
_audit_creation_date 2005-08-04T15:27:14-00:00
_audit_creation_method 'WinGX routine CIF_UPDATE'
_cell_angle_alpha 90
_cell_angle_beta 103.259(1)
_cell_angle_gamma 90
_cell_formula_units_Z 4
_cell_length_a 10.096(4)
_cell_length_b 16.310(6)
_cell_length_c 15.174(6)
_cell_measurement_reflns_used 7748
_cell_measurement_temperature 113(2)
_cell_measurement_theta_max 27.4835
_cell_measurement_theta_min 3.0132
_cell_volume 2432.0(16)
_computing_cell_refinement 'CrystalClear (Rigaku Corp., 2000)'
_computing_data_collection 'CrystalClear (Rigaku Corp., 2000)'
_computing_data_reduction 'CrystalClear (Rigaku Corp., 2000)'
_computing_structure_refinement 'SHELXL-97 (Sheldrick, 1997)'
_computing_structure_solution
;
        ????
;
_diffrn_measured_fraction_theta_full 0.996
_diffrn_measured_fraction_theta_max 0.996
_diffrn_measurement_device
;
        Mercury CCD (2x2 bin mode)
;
_diffrn_measurement_method \w
_diffrn_radiation_type MoK\a
_diffrn_radiation_wavelength 0.7107
_diffrn_reflns_av_R_equivalents 0.0232
_diffrn_reflns_limit_h_max 10
_diffrn_reflns_limit_h_min -13
_diffrn_reflns_limit_k_max 20
_diffrn_reflns_limit_k_min -21
_diffrn_reflns_limit_l_max 19
_diffrn_reflns_limit_l_min -19
_diffrn_reflns_number 18963
_diffrn_reflns_theta_full 27.48
_diffrn_reflns_theta_max 27.48
_diffrn_reflns_theta_min 3.01
_exptl_absorpt_coefficient_mu 2.165
_exptl_absorpt_correction_T_max 0.805
_exptl_absorpt_correction_T_min 0.714
_exptl_absorpt_correction_type multi-scan
_exptl_absorpt_process_details 'Jacobson, R. (1998) Private communication'
_exptl_crystal_colour black
_exptl_crystal_density_diffrn 1.807
_exptl_crystal_density_method 'not measured'
_exptl_crystal_description Block
_exptl_crystal_F_000 1320
_exptl_crystal_size_max 0.3
_exptl_crystal_size_mid 0.25
_exptl_crystal_size_min 0.1
_refine_diff_density_max 0.414
_refine_diff_density_min -0.37
_refine_ls_extinction_method none
_refine_ls_goodness_of_fit_ref 1.1
_refine_ls_hydrogen_treatment constr
_refine_ls_matrix_type full
_refine_ls_number_parameters 304
_refine_ls_number_reflns 5538
_refine_ls_number_restraints 0
_refine_ls_restrained_S_all 1.1
_refine_ls_R_factor_gt 0.0239
_refine_ls_shift/su_max 0.001
_refine_ls_structure_factor_coef Fsqd
_refine_ls_weighting_details 'calc w=1/[\s^2^(Fo^2^)+(0.0160P)^2^+2.1179P] where P=(Fo^2^+2Fc^2^)/3'
_refine_ls_weighting_scheme calc
_refine_ls_wR_factor_ref 0.0498
_reflns_number_gt 5105
_reflns_number_total 5538
_reflns_threshold_expression >2sigma(I)
_cod_data_source_file ic051829nsup3.cif
_cod_data_source_block ruco2-3
_cod_original_cell_volume 2432(2)
_cod_database_code 4331906

loop_
_symmetry_equiv_pos_as_xyz
'x, y, z'
'-x+1/2, y+1/2, -z+1/2'
'-x, -y, -z'
'x-1/2, -y-1/2, z-1/2'

loop_
_atom_site_label
_atom_site_type_symbol
_atom_site_fract_x
_atom_site_fract_y
_atom_site_fract_z
_atom_site_U_iso_or_equiv
_atom_site_adp_type
_atom_site_occupancy
_atom_site_calc_flag
_atom_site_refinement_flags
Ru1 Ru 0.795377(15) 0.190300(9) 0.214938(10) 0.00964(5) Uani 1 d .
Co1 Co 0.96027(3) 0.137472(17) 0.117393(18) 0.01356(7) Uani 1 d .
Co2 Co 1.04910(3) 0.147803(17) 0.282619(18) 0.01344(7) Uani 1 d .
S1 S 0.84439(5) 0.25583(3) 0.09149(3) 0.01374(10) Uani 1 d .
S2 S 0.96062(5) 0.27082(3) 0.30322(3) 0.01388(10) Uani 1 d .
O1 O 1.00585(17) -0.01775(10) 0.21139(12) 0.0273(4) Uani 1 d .
O2 O 0.83180(18) 0.03313(11) -0.03605(12) 0.0333(4) Uani 1 d .
O3 O 1.22235(18) 0.16590(12) 0.07336(12) 0.0357(4) Uani 1 d .
O4 O 1.0955(2) 0.06003(13) 0.45541(12) 0.0425(5) Uani 1 d .
O5 O 1.33563(18) 0.18482(13) 0.29828(14) 0.0446(5) Uani 1 d .
C1 C 1.0069(2) 0.05403(13) 0.20595(14) 0.0173(4) Uani 1 d .
C2 C 0.8789(2) 0.07536(14) 0.02280(15) 0.0210(5) Uani 1 d .
C3 C 1.1193(2) 0.15467(14) 0.08999(15) 0.0213(5) Uani 1 d .
C4 C 1.0726(2) 0.09622(15) 0.38906(16) 0.0240(5) Uani 1 d .
C5 C 1.2232(2) 0.16966(14) 0.29031(16) 0.0236(5) Uani 1 d .
C6 C 1.0155(2) 0.33929(12) 0.22828(15) 0.0165(4) Uani 1 d .
C7 C 0.9632(2) 0.33308(12) 0.13555(15) 0.0157(4) Uani 1 d .
C8 C 1.0058(2) 0.38805(14) 0.07670(17) 0.0235(5) Uani 1 d .
H8 H 0.9705 0.3842 0.0146 0.028 Uiso 1 calc R
C9 C 1.0999(3) 0.44773(15) 0.1109(2) 0.0320(6) Uani 1 d .
H9 H 1.1281 0.4843 0.0718 0.038 Uiso 1 calc R
C10 C 1.1531(3) 0.45346(15) 0.2037(2) 0.0331(6) Uani 1 d .
H10 H 1.2169 0.4938 0.2264 0.04 Uiso 1 calc R
C11 C 1.1118(2) 0.39966(14) 0.26247(17) 0.0247(5) Uani 1 d .
H11 H 1.1479 0.4036 0.3245 0.03 Uiso 1 calc R
C12 C 0.6277(2) 0.22447(13) 0.28613(13) 0.0132(4) Uani 1 d .
C13 C 0.5739(2) 0.22687(13) 0.19120(13) 0.0139(4) Uani 1 d .
C14 C 0.5888(2) 0.15657(13) 0.13700(13) 0.0137(4) Uani 1 d .
C15 C 0.6472(2) 0.08257(12) 0.17905(14) 0.0142(4) Uani 1 d .
C16 C 0.7023(2) 0.08074(13) 0.27473(14) 0.0145(4) Uani 1 d .
C17 C 0.6974(2) 0.15260(13) 0.32717(13) 0.0142(4) Uani 1 d .
C18 C 0.6156(2) 0.29653(14) 0.34576(15) 0.0241(5) Uani 1 d .
H18A H 0.5796 0.3427 0.3088 0.036 Uiso 1 calc R
H18B H 0.7037 0.31 0.3822 0.036 Uiso 1 calc R
H18C H 0.5556 0.2828 0.3843 0.036 Uiso 1 calc R
C19 C 0.5002(2) 0.30190(13) 0.14647(15) 0.0208(5) Uani 1 d .
H19A H 0.5017 0.3438 0.1911 0.031 Uiso 1 calc R
H19B H 0.4077 0.2879 0.1188 0.031 Uiso 1 calc R
H19C H 0.5445 0.3217 0.101 0.031 Uiso 1 calc R
C20 C 0.5376(2) 0.16043(14) 0.03547(14) 0.0199(5) Uani 1 d .
H20A H 0.5942 0.1269 0.0072 0.03 Uiso 1 calc R
H20B H 0.5405 0.2161 0.0155 0.03 Uiso 1 calc R
H20C H 0.4457 0.1407 0.0192 0.03 Uiso 1 calc R
C21 C 0.6431(2) 0.00464(13) 0.12550(15) 0.0214(5) Uani 1 d .
H21A H 0.6113 0.0164 0.0622 0.032 Uiso 1 calc R
H21B H 0.5827 -0.0337 0.144 0.032 Uiso 1 calc R
H21C H 0.7329 -0.0185 0.1361 0.032 Uiso 1 calc R
C22 C 0.7549(2) 0.00097(13) 0.31963(15) 0.0217(5) Uani 1 d .
H22A H 0.8298 0.0117 0.37 0.033 Uiso 1 calc R
H22B H 0.7848 -0.0336 0.2768 0.033 Uiso 1 calc R
H22C H 0.6835 -0.026 0.3407 0.033 Uiso 1 calc R
C23 C 0.7572(2) 0.15302(15) 0.42835(14) 0.0227(5) Uani 1 d .
H23A H 0.685 0.1518 0.4599 0.034 Uiso 1 calc R
H23B H 0.8104 0.2018 0.4446 0.034 Uiso 1 calc R
H23C H 0.8141 0.1057 0.4447 0.034 Uiso 1 calc R

loop_
_atom_site_aniso_label
_atom_site_aniso_U_11
_atom_site_aniso_U_22
_atom_site_aniso_U_33
_atom_site_aniso_U_23
_atom_site_aniso_U_13
_atom_site_aniso_U_12
Ru1 0.00980(8) 0.01023(8) 0.00876(7) 0.00026(6) 0.00182(5) -0.00157(6)
Co1 0.01519(15) 0.01285(14) 0.01355(13) -0.00103(10) 0.00516(11) 0.00077(11)
Co2 0.01055(14) 0.01463(14) 0.01435(13) 0.00278(10) 0.00125(10) -0.00059(10)
S1 0.0160(3) 0.0140(2) 0.0118(2) 0.00273(18) 0.00439(18) 0.00082(19)
S2 0.0132(2) 0.0151(2) 0.0131(2) -0.00288(18) 0.00249(18) -0.00366(19)
O1 0.0297(9) 0.0141(8) 0.0363(10) 0.0022(7) 0.0036(7) -0.0005(7)
O2 0.0322(10) 0.0361(10) 0.0283(9) -0.0160(8) 0.0002(7) 0.0036(8)
O3 0.0249(10) 0.0537(12) 0.0327(10) 0.0042(9) 0.0152(8) -0.0055(9)
O4 0.0409(11) 0.0561(13) 0.0291(10) 0.0239(9) 0.0051(8) 0.0035(10)
O5 0.0172(10) 0.0614(14) 0.0565(13) -0.0075(11) 0.0112(9) -0.0112(9)
C1 0.0131(10) 0.0177(11) 0.0210(11) 0.0019(8) 0.0035(8) 0.0000(8)
C2 0.0182(11) 0.0226(11) 0.0228(11) -0.0012(9) 0.0061(9) 0.0055(9)
C3 0.0253(13) 0.0218(11) 0.0173(11) 0.0005(9) 0.0057(9) 0.0009(9)
C4 0.0170(11) 0.0291(13) 0.0249(12) 0.0037(10) 0.0025(9) -0.0005(9)
C5 0.0228(13) 0.0239(12) 0.0245(12) -0.0007(9) 0.0060(9) -0.0005(9)
C6 0.0138(10) 0.0116(10) 0.0263(11) 0.0005(8) 0.0092(9) -0.0003(8)
C7 0.0138(10) 0.0109(10) 0.0250(11) 0.0010(8) 0.0100(8) 0.0022(8)
C8 0.0233(12) 0.0187(11) 0.0326(13) 0.0091(9) 0.0150(10) 0.0055(9)
C9 0.0274(14) 0.0209(12) 0.0541(17) 0.0139(11) 0.0225(12) -0.0013(10)
C10 0.0212(13) 0.0187(12) 0.0612(18) 0.0010(12) 0.0130(12) -0.0099(10)
C11 0.0171(11) 0.0199(11) 0.0367(13) -0.0036(10) 0.0057(10) -0.0061(9)
C12 0.0102(10) 0.0166(10) 0.0138(9) 0.0008(8) 0.0046(7) -0.0021(8)
C13 0.0094(10) 0.0159(10) 0.0165(10) 0.0002(8) 0.0032(8) -0.0028(8)
C14 0.0091(10) 0.0179(10) 0.0127(9) -0.0003(8) -0.0003(7) -0.0034(8)
C15 0.0111(10) 0.0137(10) 0.0180(10) -0.0014(8) 0.0040(8) -0.0051(8)
C16 0.0096(10) 0.0159(10) 0.0180(10) 0.0030(8) 0.0031(8) -0.0039(8)
C17 0.0113(10) 0.0207(11) 0.0119(9) 0.0015(8) 0.0052(7) -0.0043(8)
C18 0.0274(13) 0.0245(12) 0.0206(11) -0.0060(9) 0.0061(9) 0.0006(10)
C19 0.0192(11) 0.0202(11) 0.0211(11) -0.0004(9) 0.0007(9) 0.0040(9)
C20 0.0177(11) 0.0259(12) 0.0142(10) -0.0019(8) 0.0001(8) 0.0015(9)
C21 0.0225(12) 0.0171(11) 0.0245(11) -0.0054(9) 0.0051(9) -0.0069(9)
C22 0.0234(12) 0.0167(11) 0.0242(11) 0.0057(9) 0.0037(9) -0.0031(9)
C23 0.0218(12) 0.0338(13) 0.0120(10) 0.0026(9) 0.0030(8) -0.0020(10)

loop_
_atom_type_symbol
_atom_type_description
_atom_type_scat_dispersion_real
_atom_type_scat_dispersion_imag
_atom_type_scat_source
C C 0.0033 0.0016 'International Tables Vol C Tables 4.2.6.8 and 6.1.1.4'
H H 0 0 'International Tables Vol C Tables 4.2.6.8 and 6.1.1.4'
Co Co 0.3494 0.9721 'International Tables Vol C Tables 4.2.6.8 and 6.1.1.4'
O O 0.0106 0.006 'International Tables Vol C Tables 4.2.6.8 and 6.1.1.4'
Ru Ru -1.2594 0.8363 'International Tables Vol C Tables 4.2.6.8 and 6.1.1.4'
S S 0.1246 0.1234 'International Tables Vol C Tables 4.2.6.8 and 6.1.1.4'

loop_
_geom_angle_atom_site_label_1
_geom_angle_atom_site_label_2
_geom_angle_atom_site_label_3
_geom_angle
C14 Ru1 C17 79.19(8)
C14 Ru1 C13 37.46(7)
C17 Ru1 C13 66.50(7)
C14 Ru1 C12 66.61(8)
C17 Ru1 C12 37.00(7)
C13 Ru1 C12 36.43(7)
C14 Ru1 C15 36.88(7)
C17 Ru1 C15 65.95(7)
C13 Ru1 C15 66.20(8)
C12 Ru1 C15 77.54(8)
C14 Ru1 S2 157.08(6)
C17 Ru1 S2 95.83(6)
C13 Ru1 S2 120.08(6)
C12 Ru1 S2 95.91(6)
C15 Ru1 S2 157.58(5)
C14 Ru1 C16 66.33(7)
C17 Ru1 C16 36.50(7)
C13 Ru1 C16 77.84(7)
C12 Ru1 C16 65.64(7)
C15 Ru1 C16 36.33(7)
S2 Ru1 C16 121.45(6)
C14 Ru1 S1 91.86(6)
C17 Ru1 S1 163.30(6)
C13 Ru1 S1 97.87(5)
C12 Ru1 S1 126.39(5)
C15 Ru1 S1 114.35(6)
S2 Ru1 S1 86.92(3)
C16 Ru1 S1 149.70(5)
C14 Ru1 Co1 105.03(6)
C17 Ru1 Co1 142.05(6)
C13 Ru1 Co1 137.00(5)
C12 Ru1 Co1 171.39(5)
C15 Ru1 Co1 94.51(6)
S2 Ru1 Co1 92.69(3)
C16 Ru1 Co1 109.76(6)
S1 Ru1 Co1 53.84(2)
C14 Ru1 Co2 148.98(6)
C17 Ru1 Co2 101.02(6)
C13 Ru1 Co2 166.49(5)
C12 Ru1 Co2 130.11(5)
C15 Ru1 Co2 114.58(6)
S2 Ru1 Co2 53.83(2)
C16 Ru1 Co2 95.21(5)
S1 Ru1 Co2 93.91(2)
Co1 Ru1 Co2 56.19(2)
C3 Co1 C2 100.08(10)
C3 Co1 C1 100.91(10)
C2 Co1 C1 98.95(10)
C3 Co1 S1 106.67(8)
C2 Co1 S1 102.76(7)
C1 Co1 S1 140.96(7)
C3 Co1 Co2 95.16(7)
C2 Co1 Co2 147.61(8)
C1 Co1 Co2 49.84(7)
S1 Co1 Co2 99.939(18)
C3 Co1 Ru1 144.11(7)
C2 Co1 Ru1 113.88(7)
C1 Co1 Ru1 85.53(7)
S1 Co1 Ru1 56.06(2)
Co2 Co1 Ru1 62.12(2)
C5 Co2 C4 96.38(11)
C5 Co2 C1 106.31(10)
C4 Co2 C1 97.95(10)
C5 Co2 S2 103.37(8)
C4 Co2 S2 105.60(8)
C1 Co2 S2 139.42(7)
C5 Co2 Co1 101.82(8)
C4 Co2 Co1 145.87(8)
C1 Co2 Co1 49.30(6)
S2 Co2 Co1 97.983(19)
C5 Co2 Ru1 146.87(8)
C4 Co2 Ru1 113.14(7)
C1 Co2 Ru1 84.93(6)
S2 Co2 Ru1 55.614(16)
Co1 Co2 Ru1 61.690(10)
C7 S1 Co1 105.45(7)
C7 S1 Ru1 106.10(7)
Co1 S1 Ru1 70.10(2)
C6 S2 Co2 106.30(7)
C6 S2 Ru1 106.17(8)
Co2 S2 Ru1 70.56(3)
O1 C1 Co1 139.60(18)
O1 C1 Co2 139.49(18)
Co1 C1 Co2 80.87(9)
O2 C2 Co1 176.8(2)
O3 C3 Co1 179.2(2)
O4 C4 Co2 174.8(2)
O5 C5 Co2 177.6(2)
C7 C6 C11 119.9(2)
C7 C6 S2 120.14(16)
C11 C6 S2 119.96(18)
C6 C7 C8 119.9(2)
C6 C7 S1 120.29(16)
C8 C7 S1 119.84(18)
C9 C8 C7 119.9(2)
C9 C8 H8 120
C7 C8 H8 120
C8 C9 C10 120.1(2)
C8 C9 H9 119.9
C10 C9 H9 119.9
C11 C10 C9 120.5(2)
C11 C10 H10 119.7
C9 C10 H10 119.7
C10 C11 C6 119.7(2)
C10 C11 H11 120.2
C6 C11 H11 120.2
C13 C12 C17 119.93(18)
C13 C12 C18 121.59(19)
C17 C12 C18 118.47(18)
C13 C12 Ru1 71.21(11)
C17 C12 Ru1 70.20(11)
C18 C12 Ru1 130.39(15)
C12 C13 C14 119.50(18)
C12 C13 C19 120.88(18)
C14 C13 C19 119.62(18)
C12 C13 Ru1 72.36(11)
C14 C13 Ru1 69.61(11)
C19 C13 Ru1 130.71(15)
C15 C14 C13 120.31(18)
C15 C14 C20 120.06(18)
C13 C14 C20 119.59(18)
C15 C14 Ru1 74.36(11)
C13 C14 Ru1 72.94(11)
C20 C14 Ru1 126.44(14)
C14 C15 C16 119.71(18)
C14 C15 C21 121.04(18)
C16 C15 C21 119.11(19)
C14 C15 Ru1 68.77(11)
C16 C15 Ru1 72.17(11)
C21 C15 Ru1 135.38(15)
C17 C16 C15 119.64(18)
C17 C16 C22 120.77(18)
C15 C16 C22 119.41(19)
C17 C16 Ru1 69.55(11)
C15 C16 Ru1 71.50(11)
C22 C16 Ru1 135.69(15)
C16 C17 C12 120.44(18)
C16 C17 C23 120.87(19)
C12 C17 C23 118.56(19)
C16 C17 Ru1 73.94(12)
C12 C17 Ru1 72.80(11)
C23 C17 Ru1 128.73(14)
C12 C18 H18A 109.5
C12 C18 H18B 109.5
H18A C18 H18B 109.5
C12 C18 H18C 109.5
H18A C18 H18C 109.5
H18B C18 H18C 109.5
C13 C19 H19A 109.5
C13 C19 H19B 109.5
H19A C19 H19B 109.5
C13 C19 H19C 109.5
H19A C19 H19C 109.5
H19B C19 H19C 109.5
C14 C20 H20A 109.5
C14 C20 H20B 109.5
H20A C20 H20B 109.5
C14 C20 H20C 109.5
H20A C20 H20C 109.5
H20B C20 H20C 109.5
C15 C21 H21A 109.5
C15 C21 H21B 109.5
H21A C21 H21B 109.5
C15 C21 H21C 109.5
H21A C21 H21C 109.5
H21B C21 H21C 109.5
C16 C22 H22A 109.5
C16 C22 H22B 109.5
H22A C22 H22B 109.5
C16 C22 H22C 109.5
H22A C22 H22C 109.5
H22B C22 H22C 109.5
C17 C23 H23A 109.5
C17 C23 H23B 109.5
H23A C23 H23B 109.5
C17 C23 H23C 109.5
H23A C23 H23C 109.5
H23B C23 H23C 109.5

loop_
_geom_bond_atom_site_label_1
_geom_bond_atom_site_label_2
_geom_bond_distance
Ru1 C14 2.218(2)
Ru1 C17 2.242(2)
Ru1 C13 2.262(2)
Ru1 C12 2.277(2)
Ru1 C15 2.291(2)
Ru1 S2 2.2973(7)
Ru1 C16 2.300(2)
Ru1 S1 2.3068(8)
Ru1 Co1 2.6143(7)
Ru1 Co2 2.6249(10)
Co1 C3 1.771(2)
Co1 C2 1.794(2)
Co1 C1 1.894(2)
Co1 S1 2.2448(9)
Co1 Co2 2.4672(10)
Co2 C5 1.771(2)
Co2 C4 1.788(2)
Co2 C1 1.910(2)
Co2 S2 2.2472(9)
S1 C7 1.762(2)
S2 C6 1.771(2)
O1 C1 1.174(3)
O2 C2 1.142(3)
O3 C3 1.140(3)
O4 C4 1.144(3)
O5 C5 1.141(3)
C6 C7 1.389(3)
C6 C11 1.397(3)
C7 C8 1.401(3)
C8 C9 1.376(3)
C8 H8 0.93
C9 C10 1.391(4)
C9 H9 0.93
C10 C11 1.382(3)
C10 H10 0.93
C11 H11 0.93
C12 C13 1.419(3)
C12 C17 1.434(3)
C12 C18 1.505(3)
C13 C14 1.439(3)
C13 C19 1.510(3)
C14 C15 1.428(3)
C14 C20 1.510(3)
C15 C16 1.431(3)
C15 C21 1.504(3)
C16 C17 1.424(3)
C16 C22 1.507(3)
C17 C23 1.515(3)
C18 H18A 0.96
C18 H18B 0.96
C18 H18C 0.96
C19 H19A 0.96
C19 H19B 0.96
C19 H19C 0.96
C20 H20A 0.96
C20 H20B 0.96
C20 H20C 0.96
C21 H21A 0.96
C21 H21B 0.96
C21 H21C 0.96
C22 H22A 0.96
C22 H22B 0.96
C22 H22C 0.96
C23 H23A 0.96
C23 H23B 0.96
C23 H23C 0.96
